data_4029972
loop_
_publ_author_name
'Hao, Xin-Qi'
'Huang, Juan-Juan'
'Wang, Tao'
'Lv, Jing'
'Gong, Jun-Fang'
'Song, Mao-Ping'

_publ_section_title
;
 PCN Pincer Palladium(II) Complex Catalyzed Enantioselective
 Hydrophosphination of Enones: Synthesis of Pyridine-Functionalized Chiral
 Phosphine Oxides as NCsp(3)O Pincer Preligands.
;
_journal_issue 20
_journal_name_full 'The Journal of organic chemistry'
_journal_page_first 9512
_journal_page_last 9530
_journal_paper_doi 10.1021/jo5015307
_journal_volume 79
_journal_year 2014
_chemical_absolute_configuration ad
_chemical_formula_moiety 'C34 H28 Cl N2 O P Pd, C4 O, 0.13(O)'
_chemical_formula_sum 'C38 H38.25 Cl N2 O2.13 P Pd'
_chemical_formula_weight 729.78
_chemical_name_systematic
;
 ? 
;
_space_group_crystal_system orthorhombic
_space_group_IT_number 18
_space_group_name_Hall 'P 2 2ab'
_space_group_name_H-M_alt 'P 21 21 2'
_symmetry_space_group_name_Hall 'P 2 2ab'
_symmetry_space_group_name_H-M 'P 21 21 2'
_atom_sites_solution_hydrogens geom
_atom_sites_solution_primary direct
_atom_sites_solution_secondary difmap
_audit_creation_date 2013-01-10
_audit_creation_method
;
  Olex2 1.2
  (compiled Dec  5 2012 16:20:19, GUI svn.r4385)
;
_cell_angle_alpha 90.00
_cell_angle_beta 90.00
_cell_angle_gamma 90.00
_cell_formula_units_Z 4
_cell_length_a 20.8910(4)
_cell_length_b 16.1795(3)
_cell_length_c 10.0364(3)
_cell_measurement_reflns_used 5920
_cell_measurement_temperature 291(2)
_cell_measurement_theta_max 26.3135
_cell_measurement_theta_min 3.0791
_cell_volume 3392.36(14)
_computing_cell_refinement
;
CrysAlisPro, Agilent Technologies,
Version 1.171.35.15 (release 03-08-2011 CrysAlis171 .NET)
(compiled Aug  3 2011,13:03:54)
;
_computing_data_collection
;
CrysAlisPro, Agilent Technologies,
Version 1.171.35.15 (release 03-08-2011 CrysAlis171 .NET)
(compiled Aug  3 2011,13:03:54)
;
_computing_data_reduction
;
CrysAlisPro, Agilent Technologies,
Version 1.171.35.15 (release 03-08-2011 CrysAlis171 .NET)
(compiled Aug  3 2011,13:03:54)
;
_computing_molecular_graphics
;
O. V. Dolomanov, L. J. Bourhis, R. J. Gildea, J. A. K. Howard and H. Puschmann,
OLEX2: a complete structure solution, refinement and analysis program.
J. Appl. Cryst. (2009). 42, 339-341.
;
_computing_publication_material
;
O. V. Dolomanov, L. J. Bourhis, R. J. Gildea, J. A. K. Howard and H. Puschmann,
OLEX2: a complete structure solution, refinement and analysis program.
J. Appl. Cryst. (2009). 42, 339-341.
;
_computing_structure_refinement
;
SHELXL, G.M. Sheldrick, Acta Cryst.
(2008). A64, 112-122
;
_computing_structure_solution
;
SHELXS, G.M. Sheldrick, Acta Cryst.
(2008). A64, 112-122
;
_diffrn_ambient_temperature 291.15
_diffrn_detector_area_resol_mean 16.2312
_diffrn_measured_fraction_theta_full 0.997
_diffrn_measured_fraction_theta_max 0.997
_diffrn_measurement_details
;
  1 omega   38.00   82.00   1.0000   15.0000
omega____ theta____ kappa____ phi______ frames
    -       19.9448  178.0000 -120.0000 44

  2 omega    3.00   77.00   1.0000   15.0000
omega____ theta____ kappa____ phi______ frames
    -       19.9448   57.0000   90.0000 74

  3 omega   -3.00   73.00   1.0000   15.0000
omega____ theta____ kappa____ phi______ frames
    -       19.9448   37.0000   30.0000 76

  4 omega  -50.00  -25.00   1.0000   15.0000
omega____ theta____ kappa____ phi______ frames
    -       19.9448  -77.0000  -30.0000 25
;
_diffrn_measurement_device_type 'Xcalibur, Eos, Gemini'
_diffrn_measurement_method '\w scans'
_diffrn_orient_matrix_UB_11 -0.0097993000
_diffrn_orient_matrix_UB_12 -0.0381527000
_diffrn_orient_matrix_UB_13 -0.0285078000
_diffrn_orient_matrix_UB_21 -0.0320260000
_diffrn_orient_matrix_UB_22 0.0080933000
_diffrn_orient_matrix_UB_23 0.0196979000
_diffrn_orient_matrix_UB_31 -0.0057568000
_diffrn_orient_matrix_UB_32 0.0201816000
_diffrn_orient_matrix_UB_33 -0.0615400000
_diffrn_radiation_monochromator graphite
_diffrn_radiation_type 'Mo K\a'
_diffrn_radiation_wavelength 0.7107
_diffrn_reflns_av_R_equivalents 0.0290
_diffrn_reflns_av_unetI/netI 0.0470
_diffrn_reflns_limit_h_max 26
_diffrn_reflns_limit_h_min -22
_diffrn_reflns_limit_k_max 20
_diffrn_reflns_limit_k_min -19
_diffrn_reflns_limit_l_max 12
_diffrn_reflns_limit_l_min -8
_diffrn_reflns_number 14040
_diffrn_reflns_theta_full 26.35
_diffrn_reflns_theta_max 26.35
_diffrn_reflns_theta_min 3.08
_diffrn_source 'Enhance (Mo) X-ray Source'
_diffrn_source_current n/a
_diffrn_source_voltage n/a
_exptl_absorpt_coefficient_mu 0.709
_exptl_absorpt_correction_T_max 1.00000
_exptl_absorpt_correction_T_min 0.93540
_exptl_absorpt_correction_type multi-scan
_exptl_absorpt_process_details
;
CrysAlisPro, Agilent Technologies,
Version 1.171.35.15 (release 03-08-2011 CrysAlis171 .NET)
(compiled Aug  3 2011,13:03:54)
Empirical absorption correction using spherical harmonics,
 implemented in SCALE3 ABSPACK scaling algorithm.
;
_exptl_crystal_density_diffrn 1.429
_exptl_crystal_density_method 'not measured'
_exptl_crystal_F_000 1501
_exptl_crystal_size_max 0.22
_exptl_crystal_size_mid 0.2
_exptl_crystal_size_min 0.2
_refine_diff_density_max 0.431
_refine_diff_density_min -0.291
_refine_diff_density_rms 0.064
_refine_ls_abs_structure_details 'Flack H D (1983), Acta Cryst. A39, 876-881'
_refine_ls_abs_structure_Flack -0.01(3)
_refine_ls_extinction_method none
_refine_ls_goodness_of_fit_ref 1.044
_refine_ls_hydrogen_treatment mixed
_refine_ls_matrix_type full
_refine_ls_number_parameters 412
_refine_ls_number_reflns 6907
_refine_ls_number_restraints 9
_refine_ls_restrained_S_all 1.065
_refine_ls_R_factor_all 0.0529
_refine_ls_R_factor_gt 0.0428
_refine_ls_shift/su_max 0.001
_refine_ls_shift/su_mean 0.000
_refine_ls_structure_factor_coef Fsqd
_refine_ls_weighting_details 'calc w=1/[\s^2^(Fo^2^)+(0.0463P)^2^+0.8197P] where P=(Fo^2^+2Fc^2^)/3'
_refine_ls_weighting_scheme calc
_refine_ls_wR_factor_gt 0.0911
_refine_ls_wR_factor_ref 0.0968
_reflns_number_gt 6022
_reflns_number_total 6907
_reflns_threshold_expression >2sigma(I)
_cod_data_source_file jo5015307_si_002.cif
_cod_data_source_block complex-IX
_cod_depositor_comments 'Adding full bibliography for 4029972--4029973.cif.'
_cod_database_code 4029972
_chemical_oxdiff_formula C20H20N4O1P1Pd1Cl1
_reflns_odcompleteness_completeness 99.67
_reflns_odcompleteness_iscentric 1
_reflns_odcompleteness_theta 26.32
_olex2_refinement_description
;
1. Fixed Uiso
 At 1.2 times of:
  H13 of C13, H5 of C5, H24 of C24, H20 of C20, H11 of C11, H33 of C33, H34
  of C34, H9 of C9, H32 of C32, H31 of C31, H3 of C3, H30 of C30, H15 of C15,
  {H8A,H8B} of C8, H4 of C4, H14 of C14, H21 of C21, H17 of C17, H28 of C28,
  H18 of C18, H25 of C25, H27 of C27, H12 of C12, H26 of C26
 At 1.5 times of:
  {H22A,H22B,H22C} of C22
2. Restrained distances
 C37-C38
 1.6 with sigma of 0.02
 O3-C37
 1.45 with sigma of 0.02
 O3-C35
 1.45 with sigma of 0.02
3. Uiso/Uaniso restraints and constraints
Uanis(C38) ~ Ueq: with sigma of 0.01 and sigma for terminal atoms of 0.02
4. Others
 Fixed Sof: O2(0.125)
5.a Ternary CH refined with riding coordinates:
 C9(H9)
5.b Secondary CH2 refined with riding coordinates:
 C8(H8A,H8B)
5.c Aromatic/amide H refined with riding coordinates:
 C17(H17), C28(H28), C18(H18), C30(H30), C12(H12), C15(H15), C3(H3), C24(H24),
 C21(H21), C14(H14), C5(H5), C34(H34), C33(H33), C13(H13), C11(H11), C20(H20),
 C31(H31), C32(H32), C4(H4), C27(H27), C25(H25), C26(H26)
5.d Idealised Me refined as rotating group:
 C22(H22A,H22B,H22C)
;

loop_
_space_group_symop_id
_space_group_symop_operation_xyz
1 'x, y, z'
2 '-x, -y, z'
3 'x+1/2, -y+1/2, -z'
4 '-x+1/2, y+1/2, -z'

loop_
_atom_site_label
_atom_site_type_symbol
_atom_site_fract_x
_atom_site_fract_y
_atom_site_fract_z
_atom_site_U_iso_or_equiv
_atom_site_adp_type
_atom_site_occupancy
_atom_site_symmetry_multiplicity
_atom_site_calc_flag
_atom_site_refinement_flags
Pd1 Pd 0.360721(14) 0.953226(18) 0.40973(3) 0.03958(10) Uani 1 1 d .
Cl1 Cl 0.35960(7) 0.99415(7) 0.63788(12) 0.0583(3) Uani 1 1 d .
P1 P 0.26878(6) 1.00270(7) 0.33923(14) 0.0485(3) Uani 1 1 d .
N1 N 0.45179(15) 0.8988(2) 0.4006(4) 0.0444(8) Uani 1 1 d .
C8 C 0.55757(19) 0.8461(3) 0.4086(5) 0.0481(10) Uani 1 1 d .
H8A H 0.5908 0.8880 0.4092 0.058 Uiso 1 1 calc R
H8B H 0.5757 0.7938 0.4370 0.058 Uiso 1 1 calc R
O1 O 0.26126(16) 0.9756(2) 0.1820(4) 0.0629(10) Uani 1 1 d .
C1 C 0.3655(2) 0.9231(2) 0.2205(4) 0.0406(9) Uani 1 1 d .
N2 N 0.52766(17) 0.8390(2) 0.2754(4) 0.0504(10) Uani 1 1 d .
C10 C 0.47574(18) 0.8009(2) 0.5826(5) 0.0430(10) Uani 1 1 d .
C23 C 0.1939(2) 0.9673(3) 0.4094(7) 0.0598(13) Uani 1 1 d .
C2 C 0.3168(2) 0.9390(3) 0.1307(5) 0.0484(11) Uani 1 1 d .
C17 C 0.5836(2) 0.8823(3) 0.0741(5) 0.0550(12) Uani 1 1 d .
H17 H 0.5708 0.9365 0.0892 0.066 Uiso 1 1 calc R
C28 C 0.1416(3) 0.9508(4) 0.3291(8) 0.098(2) Uani 1 1 d .
H28 H 0.1445 0.9551 0.2369 0.118 Uiso 1 1 calc R
C6 C 0.4224(2) 0.8878(3) 0.1720(5) 0.0416(10) Uani 1 1 d .
C19 C 0.6412(3) 0.7852(4) -0.0608(6) 0.0736(16) Uani 1 1 d .
C9 C 0.5000(2) 0.8718(3) 0.4989(4) 0.0433(10) Uani 1 1 d .
H9 H 0.5122 0.9183 0.5562 0.052 Uiso 1 1 calc R
C18 C 0.6206(2) 0.8638(3) -0.0363(6) 0.0624(14) Uani 1 1 d .
H18 H 0.6317 0.9059 -0.0950 0.075 Uiso 1 1 calc R
C16 C 0.5657(2) 0.8215(3) 0.1613(5) 0.0467(11) Uani 1 1 d .
C30 C 0.2639(3) 1.1584(3) 0.4499(6) 0.0669(16) Uani 1 1 d .
H30 H 0.2754 1.1321 0.5287 0.080 Uiso 1 1 calc R
C7 C 0.4693(2) 0.8756(2) 0.2823(5) 0.0420(10) Uani 1 1 d .
C12 C 0.4146(3) 0.6758(4) 0.6091(9) 0.086(2) Uani 1 1 d .
H12 H 0.3864 0.6370 0.5737 0.104 Uiso 1 1 calc R
C15 C 0.4996(3) 0.7896(3) 0.7087(5) 0.0650(14) Uani 1 1 d .
H15 H 0.5287 0.8274 0.7435 0.078 Uiso 1 1 calc R
C3 C 0.3225(3) 0.9205(3) -0.0033(5) 0.0569(13) Uani 1 1 d .
H3 H 0.2892 0.9320 -0.0619 0.068 Uiso 1 1 calc R
C29 C 0.2591(2) 1.1137(3) 0.3332(6) 0.0507(12) Uani 1 1 d .
C24 C 0.1872(3) 0.9622(4) 0.5459(8) 0.093(2) Uani 1 1 d .
H24 H 0.2217 0.9742 0.6011 0.112 Uiso 1 1 calc R
C21 C 0.5873(3) 0.7412(3) 0.1400(6) 0.0639(15) Uani 1 1 d .
H21 H 0.5760 0.6992 0.1987 0.077 Uiso 1 1 calc R
C14 C 0.4808(4) 0.7223(4) 0.7848(7) 0.087(2) Uani 1 1 d .
H14 H 0.4973 0.7153 0.8702 0.104 Uiso 1 1 calc R
C5 C 0.4276(2) 0.8681(3) 0.0386(5) 0.0511(12) Uani 1 1 d .
H5 H 0.4649 0.8434 0.0073 0.061 Uiso 1 1 calc R
C34 C 0.2448(3) 1.1540(3) 0.2159(7) 0.0712(16) Uani 1 1 d .
H34 H 0.2433 1.1246 0.1364 0.085 Uiso 1 1 calc R
C33 C 0.2328(3) 1.2375(4) 0.2161(8) 0.084(2) Uani 1 1 d .
H33 H 0.2231 1.2642 0.1366 0.101 Uiso 1 1 calc R
C13 C 0.4384(3) 0.6665(4) 0.7355(9) 0.089(2) Uani 1 1 d .
H13 H 0.4255 0.6219 0.7875 0.107 Uiso 1 1 calc R
C11 C 0.4332(2) 0.7439(4) 0.5348(7) 0.0711(17) Uani 1 1 d .
H11 H 0.4163 0.7510 0.4498 0.085 Uiso 1 1 calc R
C20 C 0.6249(3) 0.7246(4) 0.0327(7) 0.0756(17) Uani 1 1 d .
H20 H 0.6404 0.6712 0.0212 0.091 Uiso 1 1 calc R
C31 C 0.2514(3) 1.2433(3) 0.4490(8) 0.083(2) Uani 1 1 d .
H31 H 0.2541 1.2739 0.5272 0.100 Uiso 1 1 calc R
C32 C 0.2350(3) 1.2808(3) 0.3305(10) 0.091(2) Uani 1 1 d .
H32 H 0.2253 1.3369 0.3296 0.109 Uiso 1 1 calc R
C4 C 0.3784(2) 0.8846(3) -0.0487(5) 0.0567(13) Uani 1 1 d .
H4 H 0.3827 0.8715 -0.1384 0.068 Uiso 1 1 calc R
C27 C 0.0835(4) 0.9271(6) 0.3912(13) 0.134(4) Uani 1 1 d .
H27 H 0.0482 0.9145 0.3385 0.161 Uiso 1 1 calc R
C25 C 0.1290(3) 0.9390(5) 0.6009(11) 0.129(3) Uani 1 1 d .
H25 H 0.1249 0.9347 0.6929 0.154 Uiso 1 1 calc R
C22 C 0.6805(4) 0.7648(5) -0.1849(8) 0.113(3) Uani 1 1 d .
H22A H 0.6523 0.7571 -0.2594 0.170 Uiso 1 1 calc R
H22B H 0.7045 0.7151 -0.1699 0.170 Uiso 1 1 calc R
H22C H 0.7094 0.8095 -0.2033 0.170 Uiso 1 1 calc R
C26 C 0.0782(4) 0.9226(5) 0.5219(14) 0.134(4) Uani 1 1 d .
H26 H 0.0393 0.9080 0.5600 0.161 Uiso 1 1 calc R
C35 C 0.4316(5) 0.6447(7) 0.1734(13) 0.143(4) Uani 1 1 d D
C36 C 0.4526(6) 0.5651(10) 0.0963(16) 0.223(7) Uani 1 1 d .
O3 O 0.3584(5) 0.6622(7) 0.1743(14) 0.264(5) Uani 1 1 d D
C38 C 0.3480(8) 0.5368(9) 0.0653(14) 0.229(7) Uani 1 1 d DU
C37 C 0.3119(5) 0.5932(8) 0.1279(12) 0.141(4) Uani 1 1 d D
O2 O 0.5000 1.0000 0.821(3) 0.105(9) Uani 0.25 2 d SP

loop_
_atom_site_aniso_label
_atom_site_aniso_U_11
_atom_site_aniso_U_22
_atom_site_aniso_U_33
_atom_site_aniso_U_23
_atom_site_aniso_U_13
_atom_site_aniso_U_12
Pd1 0.03526(15) 0.03691(14) 0.04657(17) -0.00077(16) -0.00462(16) 0.00284(14)
Cl1 0.0620(7) 0.0656(7) 0.0473(6) -0.0013(5) -0.0006(6) 0.0035(7)
P1 0.0382(6) 0.0422(6) 0.0649(8) -0.0052(6) -0.0086(6) 0.0073(5)
N1 0.0326(17) 0.0455(18) 0.055(2) -0.001(2) -0.004(2) 0.0050(14)
C8 0.035(2) 0.057(2) 0.052(3) -0.002(3) -0.007(2) -0.0011(18)
O1 0.0500(19) 0.071(2) 0.067(2) -0.0176(18) -0.0221(17) 0.0233(16)
C1 0.036(2) 0.0325(17) 0.053(2) 0.0042(18) -0.006(2) 0.0002(17)
N2 0.038(2) 0.060(2) 0.053(2) -0.001(2) -0.0040(19) 0.0086(17)
C10 0.032(2) 0.049(2) 0.048(3) -0.002(2) 0.000(2) 0.0087(17)
C23 0.039(2) 0.038(2) 0.102(4) 0.000(3) -0.001(3) 0.0030(17)
C2 0.044(2) 0.046(2) 0.055(3) -0.005(2) -0.016(2) 0.0081(19)
C17 0.054(3) 0.052(2) 0.059(3) -0.003(3) -0.002(3) -0.004(2)
C28 0.050(3) 0.122(5) 0.124(6) -0.050(5) -0.012(4) -0.016(4)
C6 0.044(2) 0.039(2) 0.042(3) -0.002(2) -0.007(2) 0.0001(19)
C19 0.060(3) 0.085(4) 0.075(4) -0.010(3) 0.021(4) -0.005(3)
C9 0.037(2) 0.049(2) 0.044(2) -0.003(2) -0.007(2) 0.002(2)
C18 0.060(3) 0.064(3) 0.063(3) 0.001(3) 0.004(3) -0.014(2)
C16 0.035(2) 0.052(3) 0.052(3) 0.000(2) -0.001(2) 0.0025(19)
C30 0.067(3) 0.049(3) 0.085(5) -0.002(3) -0.016(3) 0.003(2)
C7 0.034(2) 0.038(2) 0.054(3) 0.000(2) -0.004(2) 0.0008(17)
C12 0.053(3) 0.078(4) 0.128(7) 0.030(5) 0.003(4) -0.008(3)
C15 0.085(4) 0.060(3) 0.049(3) -0.010(3) -0.003(3) 0.010(3)
C3 0.060(3) 0.057(3) 0.054(3) -0.003(2) -0.022(3) 0.005(2)
C29 0.030(2) 0.049(3) 0.074(3) 0.004(3) -0.003(2) 0.0030(19)
C24 0.054(3) 0.101(5) 0.125(7) 0.041(5) 0.007(4) -0.015(3)
C21 0.065(3) 0.053(3) 0.074(4) 0.006(3) 0.012(3) 0.010(3)
C14 0.128(6) 0.072(4) 0.059(4) 0.012(3) 0.008(4) 0.035(4)
C5 0.047(3) 0.057(3) 0.050(3) -0.006(2) -0.004(2) 0.004(2)
C34 0.066(4) 0.068(3) 0.080(4) 0.006(3) 0.004(3) 0.012(3)
C33 0.080(4) 0.061(4) 0.111(6) 0.021(4) 0.003(4) 0.010(3)
C13 0.080(5) 0.076(4) 0.110(6) 0.039(4) 0.044(5) 0.017(4)
C11 0.047(3) 0.084(4) 0.082(4) 0.026(3) -0.014(3) -0.009(3)
C20 0.074(4) 0.066(3) 0.087(4) -0.014(3) 0.014(3) 0.016(3)
C31 0.092(5) 0.046(3) 0.112(6) -0.012(3) -0.024(4) 0.008(3)
C32 0.066(4) 0.041(3) 0.166(8) 0.014(4) -0.009(5) 0.003(3)
C4 0.066(3) 0.061(3) 0.044(3) -0.009(2) -0.009(2) 0.005(2)
C27 0.050(4) 0.141(8) 0.211(12) -0.083(9) -0.014(6) -0.026(4)
C25 0.075(5) 0.137(6) 0.174(9) 0.070(7) 0.022(6) -0.014(5)
C22 0.112(6) 0.123(6) 0.104(6) -0.021(5) 0.046(5) -0.003(5)
C26 0.067(5) 0.091(6) 0.245(14) 0.022(8) 0.025(8) -0.021(4)
C35 0.107(7) 0.129(7) 0.193(11) 0.010(8) -0.042(7) -0.043(6)
C36 0.190(12) 0.260(15) 0.218(15) 0.139(14) 0.052(12) -0.041(11)
O3 0.189(10) 0.260(11) 0.344(16) -0.022(10) -0.074(10) 0.009(9)
C38 0.296(16) 0.224(13) 0.168(11) -0.009(10) -0.111(11) -0.078(12)
C37 0.110(7) 0.167(9) 0.145(10) 0.023(8) -0.060(7) 0.007(7)
O2 0.094(19) 0.12(2) 0.10(2) 0.000 0.000 0.004(16)

loop_
_atom_type_symbol
_atom_type_description
_atom_type_scat_dispersion_real
_atom_type_scat_dispersion_imag
_atom_type_scat_source
C C 0.0033 0.0016 'International Tables Vol C Tables 4.2.6.8 and 6.1.1.4'
H H 0.0000 0.0000 'International Tables Vol C Tables 4.2.6.8 and 6.1.1.4'
Cl Cl 0.1484 0.1585 'International Tables Vol C Tables 4.2.6.8 and 6.1.1.4'
N N 0.0061 0.0033 'International Tables Vol C Tables 4.2.6.8 and 6.1.1.4'
O O 0.0106 0.0060 'International Tables Vol C Tables 4.2.6.8 and 6.1.1.4'
P P 0.1023 0.0942 'International Tables Vol C Tables 4.2.6.8 and 6.1.1.4'
Pd Pd -0.9988 1.0072 'International Tables Vol C Tables 4.2.6.8 and 6.1.1.4'

loop_
_geom_angle_atom_site_label_1
_geom_angle_atom_site_label_2
_geom_angle_atom_site_label_3
_geom_angle
P1 Pd1 Cl1 101.51(5)
N1 Pd1 Cl1 99.64(13)
N1 Pd1 P1 158.60(13)
C1 Pd1 Cl1 177.09(13)
C1 Pd1 P1 79.80(13)
C1 Pd1 N1 78.92(18)
O1 P1 Pd1 107.17(12)
O1 P1 C23 101.9(3)
O1 P1 C29 102.8(2)
C23 P1 Pd1 120.99(19)
C23 P1 C29 103.4(2)
C29 P1 Pd1 118.01(16)
C9 N1 Pd1 135.5(3)
C7 N1 Pd1 114.6(3)
C7 N1 C9 109.5(3)
H8A C8 H8B 109.1
N2 C8 H8A 111.2
N2 C8 H8B 111.2
N2 C8 C9 102.7(3)
C9 C8 H8A 111.2
C9 C8 H8B 111.2
C2 O1 P1 112.7(3)
C2 C1 Pd1 123.2(3)
C2 C1 C6 118.1(4)
C6 C1 Pd1 118.6(3)
C16 N2 C8 120.4(3)
C7 N2 C8 107.4(4)
C7 N2 C16 129.0(4)
C15 C10 C9 119.5(4)
C11 C10 C9 122.4(5)
C11 C10 C15 118.0(5)
C28 C23 P1 121.2(6)
C24 C23 P1 119.6(4)
C24 C23 C28 119.1(6)
C1 C2 O1 116.6(4)
C3 C2 O1 121.4(4)
C3 C2 C1 122.0(4)
C18 C17 H17 119.7
C16 C17 H17 119.7
C16 C17 C18 120.7(5)
C23 C28 H28 120.9
C23 C28 C27 118.2(8)
C27 C28 H28 120.9
C1 C6 C7 110.6(4)
C5 C6 C1 119.7(4)
C5 C6 C7 129.6(4)
C18 C19 C20 117.0(5)
C18 C19 C22 121.2(6)
C20 C19 C22 121.9(6)
N1 C9 C8 102.5(3)
N1 C9 C10 111.6(4)
N1 C9 H9 110.1
C8 C9 H9 110.1
C10 C9 C8 112.3(3)
C10 C9 H9 110.1
C17 C18 H18 119.3
C19 C18 C17 121.5(5)
C19 C18 H18 119.3
C17 C16 N2 121.7(4)
C17 C16 C21 118.9(5)
C21 C16 N2 119.3(5)
C29 C30 H30 120.1
C29 C30 C31 119.7(6)
C31 C30 H30 120.1
N1 C7 N2 115.2(4)
N1 C7 C6 117.1(4)
N2 C7 C6 127.6(4)
C13 C12 H12 120.5
C13 C12 C11 118.9(6)
C11 C12 H12 120.5
C10 C15 H15 119.7
C10 C15 C14 120.7(6)
C14 C15 H15 119.7
C2 C3 H3 120.5
C4 C3 C2 119.0(5)
C4 C3 H3 120.5
C30 C29 P1 118.9(4)
C30 C29 C34 119.5(4)
C34 C29 P1 121.5(4)
C23 C24 H24 120.0
C23 C24 C25 120.0(7)
C25 C24 H24 120.0
C16 C21 H21 120.2
C20 C21 C16 119.6(5)
C20 C21 H21 120.2
C15 C14 H14 119.8
C13 C14 C15 120.4(6)
C13 C14 H14 119.8
C6 C5 H5 119.6
C4 C5 C6 120.9(5)
C4 C5 H5 119.6
C29 C34 H34 119.9
C33 C34 C29 120.2(6)
C33 C34 H34 119.9
C34 C33 H33 119.8
C32 C33 C34 120.5(7)
C32 C33 H33 119.8
C12 C13 H13 120.0
C14 C13 C12 120.0(6)
C14 C13 H13 120.0
C10 C11 C12 122.0(6)
C10 C11 H11 119.0
C12 C11 H11 119.0
C19 C20 H20 118.9
C21 C20 C19 122.3(5)
C21 C20 H20 118.9
C30 C31 H31 120.5
C32 C31 C30 119.0(6)
C32 C31 H31 120.5
C33 C32 C31 120.9(5)
C33 C32 H32 119.5
C31 C32 H32 119.5
C3 C4 H4 119.9
C5 C4 C3 120.2(5)
C5 C4 H4 119.9
C28 C27 H27 119.2
C26 C27 C28 121.6(8)
C26 C27 H27 119.2
C24 C25 H25 119.7
C26 C25 C24 120.5(10)
C26 C25 H25 119.7
C19 C22 H22A 109.5
C19 C22 H22B 109.5
C19 C22 H22C 109.5
H22A C22 H22B 109.5
H22A C22 H22C 109.5
H22B C22 H22C 109.5
C27 C26 C25 120.5(9)
C27 C26 H26 119.7
C25 C26 H26 119.7
O3 C35 C36 115.3(9)
C37 O3 C35 118.9(9)
C38 C37 O3 106.1(10)

loop_
_geom_bond_atom_site_label_1
_geom_bond_atom_site_label_2
_geom_bond_distance
Pd1 Cl1 2.3837(12)
Pd1 P1 2.1978(12)
Pd1 N1 2.098(3)
Pd1 C1 1.963(5)
P1 O1 1.645(4)
P1 C23 1.809(5)
P1 C29 1.809(5)
N1 C9 1.476(5)
N1 C7 1.297(6)
C8 H8A 0.9700
C8 H8B 0.9700
C8 N2 1.480(6)
C8 C9 1.562(6)
O1 C2 1.401(5)
C1 C2 1.383(6)
C1 C6 1.407(6)
N2 C16 1.422(6)
N2 C7 1.357(5)
C10 C9 1.509(6)
C10 C15 1.373(7)
C10 C11 1.368(7)
C23 C28 1.384(8)
C23 C24 1.379(9)
C2 C3 1.383(7)
C17 H17 0.9300
C17 C18 1.383(7)
C17 C16 1.368(7)
C28 H28 0.9300
C28 C27 1.417(12)
C6 C7 1.492(6)
C6 C5 1.380(7)
C19 C18 1.366(8)
C19 C20 1.399(8)
C19 C22 1.527(9)
C9 H9 0.9800
C18 H18 0.9300
C16 C21 1.392(6)
C30 H30 0.9300
C30 C29 1.379(8)
C30 C31 1.398(7)
C12 H12 0.9300
C12 C13 1.371(11)
C12 C11 1.386(8)
C15 H15 0.9300
C15 C14 1.387(8)
C3 H3 0.9300
C3 C4 1.381(7)
C29 C34 1.379(8)
C24 H24 0.9300
C24 C25 1.387(9)
C21 H21 0.9300
C21 C20 1.360(8)
C14 H14 0.9300
C14 C13 1.358(10)
C5 H5 0.9300
C5 C4 1.377(7)
C34 H34 0.9300
C34 C33 1.373(8)
C33 H33 0.9300
C33 C32 1.347(10)
C13 H13 0.9300
C11 H11 0.9300
C20 H20 0.9300
C31 H31 0.9300
C31 C32 1.379(10)
C32 H32 0.9300
C4 H4 0.9300
C27 H27 0.9300
C27 C26 1.319(14)
C25 H25 0.9300
C25 C26 1.351(13)
C22 H22A 0.9600
C22 H22B 0.9600
C22 H22C 0.9600
C26 H26 0.9300
C35 C36 1.566(18)
C35 O3 1.554(11)
O3 C37 1.551(11)
C38 C37 1.339(14)

loop_
_geom_torsion_atom_site_label_1
_geom_torsion_atom_site_label_2
_geom_torsion_atom_site_label_3
_geom_torsion_atom_site_label_4
_geom_torsion
Pd1 P1 O1 C2 -7.7(3)
Pd1 P1 C23 C28 -137.5(4)
Pd1 P1 C23 C24 47.2(5)
Pd1 P1 C29 C30 -61.1(5)
Pd1 P1 C29 C34 121.3(4)
Pd1 N1 C9 C8 -174.4(3)
Pd1 N1 C9 C10 65.3(5)
Pd1 N1 C7 N2 -178.9(3)
Pd1 N1 C7 C6 -2.1(5)
Pd1 C1 C2 O1 -2.5(6)
Pd1 C1 C2 C3 177.1(4)
Pd1 C1 C6 C7 3.1(5)
Pd1 C1 C6 C5 -178.3(4)
Cl1 Pd1 P1 O1 -177.72(15)
Cl1 Pd1 P1 C23 -61.8(2)
Cl1 Pd1 P1 C29 66.9(2)
Cl1 Pd1 N1 C9 13.1(4)
Cl1 Pd1 N1 C7 -174.5(3)
Cl1 Pd1 C1 C2 -119(2)
Cl1 Pd1 C1 C6 57(3)
P1 Pd1 N1 C9 -175.8(3)
P1 Pd1 N1 C7 -3.3(5)
P1 Pd1 C1 C2 -2.0(3)
P1 Pd1 C1 C6 174.4(3)
P1 O1 C2 C1 6.9(5)
P1 O1 C2 C3 -172.7(4)
P1 C23 C28 C27 -177.0(6)
P1 C23 C24 C25 176.8(5)
P1 C29 C34 C33 174.9(5)
N1 Pd1 P1 O1 11.1(3)
N1 Pd1 P1 C23 127.1(3)
N1 Pd1 P1 C29 -104.2(3)
N1 Pd1 C1 C2 -179.7(4)
N1 Pd1 C1 C6 -3.3(3)
C8 N2 C16 C17 -101.0(5)
C8 N2 C16 C21 76.7(6)
C8 N2 C7 N1 -6.8(5)
C8 N2 C7 C6 176.8(4)
O1 P1 C23 C28 -19.0(5)
O1 P1 C23 C24 165.8(5)
O1 P1 C29 C30 -178.8(4)
O1 P1 C29 C34 3.7(5)
O1 C2 C3 C4 179.9(4)
C1 Pd1 P1 O1 4.92(18)
C1 Pd1 P1 C23 120.9(3)
C1 Pd1 P1 C29 -110.4(3)
C1 Pd1 N1 C9 -169.5(4)
C1 Pd1 N1 C7 2.9(3)
C1 C2 C3 C4 0.3(8)
C1 C6 C7 N1 -0.5(5)
C1 C6 C7 N2 175.8(4)
C1 C6 C5 C4 1.7(7)
N2 C8 C9 N1 -15.8(4)
N2 C8 C9 C10 104.0(4)
N2 C16 C21 C20 -178.5(5)
C10 C15 C14 C13 0.0(9)
C23 P1 O1 C2 -135.7(3)
C23 P1 C29 C30 75.4(5)
C23 P1 C29 C34 -102.1(5)
C23 C28 C27 C26 1.6(14)
C23 C24 C25 C26 -1.1(12)
C2 C1 C6 C7 179.7(4)
C2 C1 C6 C5 -1.7(6)
C2 C3 C4 C5 -0.4(8)
C17 C16 C21 C20 -0.7(8)
C28 C23 C24 C25 1.4(10)
C28 C27 C26 C25 -1.3(17)
C6 C1 C2 O1 -178.8(4)
C6 C1 C2 C3 0.7(7)
C6 C5 C4 C3 -0.7(8)
C9 N1 C7 N2 -4.5(5)
C9 N1 C7 C6 172.3(3)
C9 C8 N2 C16 175.8(4)
C9 C8 N2 C7 14.1(4)
C9 C10 C15 C14 -176.4(5)
C9 C10 C11 C12 175.4(5)
C18 C17 C16 N2 -179.9(4)
C18 C17 C16 C21 2.3(7)
C18 C19 C20 C21 3.6(10)
C16 N2 C7 N1 -166.5(4)
C16 N2 C7 C6 17.2(7)
C16 C17 C18 C19 -1.0(8)
C16 C21 C20 C19 -2.4(9)
C30 C29 C34 C33 -2.6(8)
C30 C31 C32 C33 -2.0(10)
C7 N1 C9 C8 12.9(4)
C7 N1 C9 C10 -107.4(4)
C7 N2 C16 C17 56.3(7)
C7 N2 C16 C21 -126.0(5)
C7 C6 C5 C4 -180.0(4)
C15 C10 C9 N1 -153.3(4)
C15 C10 C9 C8 92.4(5)
C15 C10 C11 C12 -0.6(8)
C15 C14 C13 C12 1.0(10)
C29 P1 O1 C2 117.4(3)
C29 P1 C23 C28 87.5(5)
C29 P1 C23 C24 -87.8(5)
C29 C30 C31 C32 -0.6(9)
C29 C34 C33 C32 0.1(10)
C24 C23 C28 C27 -1.6(9)
C24 C25 C26 C27 1.0(15)
C5 C6 C7 N1 -178.9(5)
C5 C6 C7 N2 -2.6(8)
C34 C33 C32 C31 2.2(10)
C13 C12 C11 C10 1.6(10)
C11 C10 C9 N1 30.7(6)
C11 C10 C9 C8 -83.6(5)
C11 C10 C15 C14 -0.2(8)
C11 C12 C13 C14 -1.7(10)
C20 C19 C18 C17 -1.9(9)
C31 C30 C29 P1 -174.7(5)
C31 C30 C29 C34 2.8(8)
C22 C19 C18 C17 178.3(6)
C22 C19 C20 C21 -176.6(7)
C35 O3 C37 C38 -14.4(17)
C36 C35 O3 C37 12.6(17)
